data_1508533
loop_
_publ_author_name
'Rude, Line H.'
'Corno, Marta'
'Ugliengo, Piero'
'Baricco, Marcello'
'Lee, Young-Su'
'Cho, Young Whan'
'Besenbacher, Flemming'
'Overgaard, Jacob'
'Jensen, Torben R.'

_publ_section_title
;
 Synthesis and Structural Investigation of Zr(BH4)4
;
_journal_issue 38
_journal_name_full 'The Journal of Physical Chemistry C'
_journal_page_first 20239
_journal_paper_doi 10.1021/jp306665a
_journal_volume 116
_journal_year 2012
_chemical_absolute_configuration ad
_chemical_compound_source 'synthesis as described'
_chemical_formula_moiety 'B4 H16 Zr1'
_chemical_formula_sum 'B4 H16 Zr'
_chemical_formula_weight 150.59
_chemical_name_systematic
;
 ?
;
_space_group_IT_number 215
_symmetry_cell_setting cubic
_symmetry_Int_Tables_number 215
_symmetry_space_group_name_Hall 'P -4 2 3'
_symmetry_space_group_name_H-M 'P -4 3 m'
_atom_sites_solution_hydrogens geom
_atom_sites_solution_primary direct
_atom_sites_solution_secondary difmap
_audit_creation_date 2011-07-22T14:54:12-00:00
_audit_creation_method 'WinGX routine CIF_UPDATE'
_cell_angle_alpha 90
_cell_angle_beta 90
_cell_angle_gamma 90
_cell_formula_units_Z 1
_cell_length_a 5.8387(4)
_cell_length_b 5.8387(4)
_cell_length_c 5.8387(4)
_cell_measurement_reflns_used 2871
_cell_measurement_temperature 100(2)
_cell_measurement_theta_max 42.88
_cell_measurement_theta_min 3.49
_cell_measurement_wavelength 0.71073
_cell_volume 199.04(2)
_computing_cell_refinement 'Saint+ v7.68A (Bruker-Nonius, 2011)'
_computing_data_collection 'Apex2 (Bruker-Nonius, 2011)'
_computing_data_reduction 'Saint+ v7.68A (Bruker-Nonius, 2011)'
_computing_molecular_graphics 'Ortep-3 for Windows (Farrugia, 1997)'
_computing_publication_material 'WinGX publication routines (Farrugia, 1999)'
_computing_structure_refinement 'SHELXL-97 (Sheldrick, 2008)'
_computing_structure_solution 'SHELXS (Sheldrick, 2008)'
_diffrn_ambient_temperature 100(2)
_diffrn_detector_area_resol_mean 12.00
_diffrn_detector_type 'APEX2 charged-coupled device'
_diffrn_measured_fraction_theta_full 1.000
_diffrn_measured_fraction_theta_max 0.974
_diffrn_measurement_device_type 'Bruker X8 APEX-II diffractometer'
_diffrn_measurement_method
;
            Narrow slices collected using \f- and \w-scans
;
_diffrn_radiation_monochromator graphite
_diffrn_radiation_probe x-ray
_diffrn_radiation_type MoK\a
_diffrn_radiation_wavelength 0.71073
_diffrn_reflns_av_R_equivalents 0.0512
_diffrn_reflns_av_unetI/netI 0.0211
_diffrn_reflns_limit_h_max 9
_diffrn_reflns_limit_h_min -6
_diffrn_reflns_limit_k_max 10
_diffrn_reflns_limit_k_min -9
_diffrn_reflns_limit_l_max 10
_diffrn_reflns_limit_l_min -7
_diffrn_reflns_number 2851
_diffrn_reflns_theta_full 35.00
_diffrn_reflns_theta_max 42.88
_diffrn_reflns_theta_min 3.49
_diffrn_source 'fine-focus sealed tube'
_diffrn_standards_number 0
_exptl_absorpt_coefficient_mu 1.259
_exptl_absorpt_correction_type none
_exptl_crystal_colour colourless
_exptl_crystal_density_diffrn 1.256
_exptl_crystal_density_method 'not measured'
_exptl_crystal_description block
_exptl_crystal_F_000 76
_exptl_crystal_size_max 0.25
_exptl_crystal_size_mid 0.13
_exptl_crystal_size_min 0.08
_refine_diff_density_max 0.443
_refine_diff_density_min -0.218
_refine_diff_density_rms 0.046
_refine_ls_abs_structure_details 'Flack H D (1983), Acta Cryst. A39, 876-881, 122 Friedel pairs'
_refine_ls_abs_structure_Flack 0.05(14)
_refine_ls_extinction_method none
_refine_ls_goodness_of_fit_ref 1.176
_refine_ls_hydrogen_treatment refall
_refine_ls_matrix_type full
_refine_ls_number_parameters 10
_refine_ls_number_reflns 307
_refine_ls_number_restraints 0
_refine_ls_restrained_S_all 1.176
_refine_ls_R_factor_all 0.0154
_refine_ls_R_factor_gt 0.0154
_refine_ls_shift/su_max 0
_refine_ls_shift/su_mean 0
_refine_ls_structure_factor_coef Fsqd
_refine_ls_weighting_details 'calc w=1/[\s^2^(Fo^2^)+(0.0052P)^2^+0.0100P] where P=(Fo^2^+2Fc^2^)/3'
_refine_ls_weighting_scheme calc
_refine_ls_wR_factor_gt 0.0296
_refine_ls_wR_factor_ref 0.0296
_reflns_number_gt 307
_reflns_number_total 307
_reflns_threshold_expression >2\s(I)
_cod_data_source_file jp306665a_si_001.cif
_cod_data_source_block zrbh4_0m
_cod_original_formula_sum 'B4 H16 Zr1'
_cod_database_code 1508533
_refine_friedel_coverage 0.660

loop_
_symmetry_equiv_pos_as_xyz
'x, y, z'
'-x, -y, z'
'-x, y, -z'
'x, -y, -z'
'z, x, y'
'z, -x, -y'
'-z, -x, y'
'-z, x, -y'
'y, z, x'
'-y, z, -x'
'y, -z, -x'
'-y, -z, x'
'y, x, z'
'-y, -x, z'
'y, -x, -z'
'-y, x, -z'
'x, z, y'
'-x, z, -y'
'-x, -z, y'
'x, -z, -y'
'z, y, x'
'z, -y, -x'
'-z, y, -x'
'-z, -y, x'

loop_
_atom_site_label
_atom_site_type_symbol
_atom_site_fract_x
_atom_site_fract_y
_atom_site_fract_z
_atom_site_U_iso_or_equiv
_atom_site_adp_type
_atom_site_occupancy
_atom_site_symmetry_multiplicity
_atom_site_calc_flag
_atom_site_refinement_flags
Zr1 Zr 1 1 1 0.01664(6) Uani 1 24 d S
B1 B 0.7714(2) 0.7714(2) 0.7714(2) 0.0284(4) Uani 1 6 d S
H1 H 0.956(4) 0.748(2) 0.748(2) 0.046(6) Uiso 1 2 d S
H2 H 0.668(3) 0.668(3) 0.668(3) 0.040(9) Uiso 1 6 d S

loop_
_atom_site_aniso_label
_atom_site_aniso_U_11
_atom_site_aniso_U_22
_atom_site_aniso_U_33
_atom_site_aniso_U_23
_atom_site_aniso_U_13
_atom_site_aniso_U_12
Zr1 0.01664(6) 0.01664(6) 0.01664(6) 0 0 0
B1 0.0284(4) 0.0284(4) 0.0284(4) -0.0047(4) -0.0047(4) -0.0047(4)

loop_
_atom_type_symbol
_atom_type_description
_atom_type_scat_dispersion_real
_atom_type_scat_dispersion_imag
_atom_type_scat_source
B B 0.0013 0.0007 'International Tables Vol C Tables 4.2.6.8 and 6.1.1.4'
H H 0 0 'International Tables Vol C Tables 4.2.6.8 and 6.1.1.4'
Zr Zr -2.9673 0.5597 'International Tables Vol C Tables 4.2.6.8 and 6.1.1.4'

loop_
_geom_angle_atom_site_label_1
_geom_angle_atom_site_label_2
_geom_angle_atom_site_label_3
_geom_angle
_geom_angle_site_symmetry_1
_geom_angle_site_symmetry_3
B1 Zr1 B1 109.5 . 4_577
B1 Zr1 B1 109.5 . 2_775
B1 Zr1 B1 109.5 4_577 2_775
B1 Zr1 B1 109.5 . 3_757
B1 Zr1 B1 109.5 4_577 3_757
B1 Zr1 B1 109.4710(10) 2_775 3_757
B1 Zr1 H1 28.3(6) . .
B1 Zr1 H1 137.7(6) 4_577 .
B1 Zr1 H1 94.0(4) 2_775 .
B1 Zr1 H1 94.0(4) 3_757 .
Zr1 B1 H1 64.9(10) . .
Zr1 B1 H2 180.0(9) . .
H1 B1 H2 115.1(10) . .

loop_
_geom_bond_atom_site_label_1
_geom_bond_atom_site_label_2
_geom_bond_distance
_geom_bond_site_symmetry_2
Zr1 B1 2.312(2) .
Zr1 B1 2.312(2) 4_577
Zr1 B1 2.312(2) 2_775
Zr1 B1 2.312(2) 3_757
Zr1 H1 2.096(18) .
B1 H1 1.10(2) .
B1 H2 1.05(4) .
